data_7058318
loop_
_publ_author_name
'Teotia, Meenu'
'Tarannum, Nazia'
'Chauhan, Mohit'
'Soni, Rakesh Kumar'

_publ_section_title
;
 Structure-based rational design, synthesis, crystal structure, DFT and
 molecular docking of 1,4-benzene dicarboxamide isomers with application
 as hardeners
;
_journal_issue 21
_journal_name_full 'New Journal of Chemistry'
_journal_page_first 7972
_journal_paper_doi 10.1039/C9NJ01560D
_journal_volume 43
_journal_year 2019
_chemical_formula_sum 'C14 H18 N2 O2'
_chemical_formula_weight 246.30
_space_group_crystal_system triclinic
_space_group_IT_number 2
_space_group_name_Hall '-P 1'
_space_group_name_H-M_alt 'P -1'
_symmetry_space_group_name_Hall '-P 1'
_symmetry_space_group_name_H-M 'P -1'
_atom_sites_solution_hydrogens geom
_audit_creation_method SHELXL-2014/7
_audit_update_record
;
2019-03-15 deposited with the CCDC.    2019-04-22 downloaded from the CCDC.
;
_cell_angle_alpha 100.634(8)
_cell_angle_beta 96.239(8)
_cell_angle_gamma 95.839(8)
_cell_formula_units_Z 1
_cell_length_a 5.0619(16)
_cell_length_b 5.1565(17)
_cell_length_c 13.593(4)
_cell_measurement_temperature 296(2)
_cell_volume 343.94(19)
_computing_structure_refinement 'SHELXL-2014/7 (Sheldrick, 2014)'
_diffrn_ambient_temperature 296(2)
_diffrn_measured_fraction_theta_full 0.996
_diffrn_measured_fraction_theta_max 0.996
_diffrn_radiation_type MoK\a
_diffrn_radiation_wavelength 0.71073
_diffrn_reflns_av_R_equivalents 0.0476
_diffrn_reflns_av_unetI/netI 0.0677
_diffrn_reflns_Laue_measured_fraction_full 0.996
_diffrn_reflns_Laue_measured_fraction_max 0.996
_diffrn_reflns_limit_h_max 5
_diffrn_reflns_limit_h_min -6
_diffrn_reflns_limit_k_max 6
_diffrn_reflns_limit_k_min -6
_diffrn_reflns_limit_l_max 16
_diffrn_reflns_limit_l_min -16
_diffrn_reflns_number 3501
_diffrn_reflns_point_group_measured_fraction_full 0.996
_diffrn_reflns_point_group_measured_fraction_max 0.996
_diffrn_reflns_theta_full 25.048
_diffrn_reflns_theta_max 25.048
_diffrn_reflns_theta_min 3.076
_exptl_absorpt_coefficient_mu 0.080
_exptl_crystal_density_diffrn 1.189
_exptl_crystal_F_000 132
_refine_diff_density_max 0.186
_refine_diff_density_min -0.229
_refine_diff_density_rms 0.050
_refine_ls_extinction_method none
_refine_ls_goodness_of_fit_ref 1.307
_refine_ls_hydrogen_treatment constr
_refine_ls_matrix_type full
_refine_ls_number_parameters 84
_refine_ls_number_reflns 1191
_refine_ls_number_restraints 0
_refine_ls_restrained_S_all 1.307
_refine_ls_R_factor_all 0.1386
_refine_ls_R_factor_gt 0.0741
_refine_ls_shift/su_max 0.000
_refine_ls_shift/su_mean 0.000
_refine_ls_structure_factor_coef Fsqd
_refine_ls_weighting_details 'w=1/[\s^2^(Fo^2^)+(0.0653P)^2^] where P=(Fo^2^+2Fc^2^)/3'
_refine_ls_weighting_scheme calc
_refine_ls_wR_factor_gt 0.1488
_refine_ls_wR_factor_ref 0.1720
_reflns_Friedel_coverage 0.000
_reflns_number_gt 723
_reflns_number_total 1191
_reflns_threshold_expression 'I > 2\s(I)'
_cod_data_source_file c9nj01560d2.cif
_cod_data_source_block 27juna_0m_a
_cod_depositor_comments 'Adding full bibliography for 7058317--7058318.cif.'
_cod_original_cell_volume 343.93(19)
_cod_database_code 7058318
_shelx_shelxl_version_number 2014/7
_shelx_space_group_comment
;
The symmetry employed for this shelxl refinement is uniquely defined
by the following loop, which should always be used as a source of
symmetry information in preference to the above space-group names.
They are only intended as comments.
;

loop_
_space_group_symop_operation_xyz
'x, y, z'
'-x, -y, -z'

loop_
_atom_site_label
_atom_site_type_symbol
_atom_site_fract_x
_atom_site_fract_y
_atom_site_fract_z
_atom_site_U_iso_or_equiv
_atom_site_adp_type
_atom_site_occupancy
_atom_site_site_symmetry_order
_atom_site_calc_flag
_atom_site_refinement_flags_posn
_atom_site_refinement_flags_adp
O1 O 0.2303(4) 0.4434(4) 0.69638(15) 0.0558(8) Uani 1 1 d . .
N1 N 0.6763(4) 0.5541(5) 0.72144(17) 0.0467(7) Uani 1 1 d . .
H1A H 0.8276 0.5228 0.7015 0.056 Uiso 1 1 calc R U
C2 C 0.4841(5) 0.1976(6) 0.5832(2) 0.0355(8) Uani 1 1 d . .
C4 C 0.4541(6) 0.4069(6) 0.6717(2) 0.0405(8) Uani 1 1 d . .
C1 C 0.3036(5) -0.0307(6) 0.5601(2) 0.0427(8) Uani 1 1 d . .
H1 H 0.1692 -0.0525 0.6005 0.051 Uiso 1 1 calc R U
C3 C 0.6801(5) 0.2258(6) 0.5216(2) 0.0427(8) Uani 1 1 d . .
H3 H 0.8027 0.3791 0.5357 0.051 Uiso 1 1 calc R U
C5 C 0.6734(6) 0.7655(6) 0.8080(2) 0.0525(9) Uani 1 1 d . .
H5 H 0.5205 0.8610 0.7935 0.063 Uiso 1 1 calc R U
C6 C 0.9223(7) 0.9594(7) 0.8239(3) 0.0906(14) Uani 1 1 d . .
H6A H 1.0754 0.8711 0.8390 0.136 Uiso 1 1 calc R U
H6B H 0.9126 1.1026 0.8791 0.136 Uiso 1 1 calc R U
H6C H 0.9387 1.0289 0.7637 0.136 Uiso 1 1 calc R U
C7 C 0.6365(10) 0.6560(8) 0.9017(3) 0.1044(15) Uani 1 1 d . .
H7A H 0.4835 0.5225 0.8879 0.157 Uiso 1 1 calc R U
H7B H 0.6093 0.7972 0.9550 0.157 Uiso 1 1 calc R U
H7C H 0.7933 0.5786 0.9218 0.157 Uiso 1 1 calc R U

loop_
_atom_site_aniso_label
_atom_site_aniso_U_11
_atom_site_aniso_U_22
_atom_site_aniso_U_33
_atom_site_aniso_U_23
_atom_site_aniso_U_13
_atom_site_aniso_U_12
O1 0.0293(12) 0.0667(15) 0.0677(16) -0.0040(12) 0.0139(10) 0.0112(11)
N1 0.0314(15) 0.0544(16) 0.0496(16) -0.0072(14) 0.0082(12) 0.0122(12)
C2 0.0285(16) 0.0429(18) 0.0369(17) 0.0088(15) 0.0027(13) 0.0122(15)
C4 0.0314(17) 0.0456(19) 0.0457(19) 0.0103(16) 0.0043(14) 0.0095(15)
C1 0.0318(17) 0.055(2) 0.0433(19) 0.0072(17) 0.0148(13) 0.0079(16)
C3 0.0366(17) 0.0440(19) 0.047(2) 0.0048(17) 0.0114(14) 0.0034(14)
C5 0.0410(19) 0.058(2) 0.054(2) -0.0038(19) 0.0074(15) 0.0123(17)
C6 0.071(3) 0.073(3) 0.113(3) -0.020(3) 0.020(2) 0.004(2)
C7 0.149(4) 0.098(3) 0.064(3) 0.004(3) 0.021(3) 0.017(3)

loop_
_atom_type_symbol
_atom_type_description
_atom_type_scat_dispersion_real
_atom_type_scat_dispersion_imag
_atom_type_scat_source
C C 0.0033 0.0016 'International Tables Vol C Tables 4.2.6.8 and 6.1.1.4'
H H 0.0000 0.0000 'International Tables Vol C Tables 4.2.6.8 and 6.1.1.4'
N N 0.0061 0.0033 'International Tables Vol C Tables 4.2.6.8 and 6.1.1.4'
O O 0.0106 0.0060 'International Tables Vol C Tables 4.2.6.8 and 6.1.1.4'

loop_
_geom_angle_atom_site_label_1
_geom_angle_atom_site_label_2
_geom_angle_atom_site_label_3
_geom_angle
_geom_angle_site_symmetry_1
C4 N1 C5 122.6(2) .
C4 N1 H1A 118.7 .
C5 N1 H1A 118.7 .
C1 C2 C3 118.4(3) .
C1 C2 C4 118.8(2) .
C3 C2 C4 122.8(3) .
O1 C4 N1 121.7(3) .
O1 C4 C2 121.0(3) .
N1 C4 C2 117.3(2) .
C3 C1 C2 120.8(3) 2_656
C3 C1 H1 119.6 2_656
C2 C1 H1 119.6 .
C1 C3 C2 120.8(3) 2_656
C1 C3 H3 119.6 2_656
C2 C3 H3 119.6 .
N1 C5 C6 110.6(3) .
N1 C5 C7 111.4(3) .
C6 C5 C7 111.2(3) .
N1 C5 H5 107.8 .
C6 C5 H5 107.8 .
C7 C5 H5 107.8 .
C5 C6 H6A 109.5 .
C5 C6 H6B 109.5 .
H6A C6 H6B 109.5 .
C5 C6 H6C 109.5 .
H6A C6 H6C 109.5 .
H6B C6 H6C 109.5 .
C5 C7 H7A 109.5 .
C5 C7 H7B 109.5 .
H7A C7 H7B 109.5 .
C5 C7 H7C 109.5 .
H7A C7 H7C 109.5 .
H7B C7 H7C 109.5 .

loop_
_geom_bond_atom_site_label_1
_geom_bond_atom_site_label_2
_geom_bond_distance
_geom_bond_site_symmetry_2
O1 C4 1.239(3) .
N1 C4 1.331(3) .
N1 C5 1.451(3) .
N1 H1A 0.8600 .
C2 C1 1.379(3) .
C2 C3 1.380(4) .
C2 C4 1.492(4) .
C1 C3 1.370(4) 2_656
C1 H1 0.9300 .
C3 C1 1.370(4) 2_656
C3 H3 0.9300 .
C5 C6 1.496(4) .
C5 C7 1.507(5) .
C5 H5 0.9800 .
C6 H6A 0.9600 .
C6 H6B 0.9600 .
C6 H6C 0.9600 .
C7 H7A 0.9600 .
C7 H7B 0.9600 .
C7 H7C 0.9600 .
